data_4037564
loop_
_publ_author_name
'Pascal, Simon'
'Lavaud, Lucien'
'Azarias, Clo\'e'
'Varlot, Alexandre'
'Canard, Gabriel'
'Giorgi, Michel'
'Jacquemin, Denis'
'Siri, Olivier'

_publ_section_title
;
 Azacalixquinarenes: From Canonical to (Poly-)Zwitterionic Macrocycles.
;
_journal_issue 3
_journal_name_full 'The Journal of organic chemistry'
_journal_page_first 1387
_journal_page_last 1397
_journal_paper_doi 10.1021/acs.joc.8b02847
_journal_volume 84
_journal_year 2019
_chemical_formula_moiety 'C56 H80 N12 O8'
_chemical_formula_sum 'C56 H80 N12 O8'
_chemical_formula_weight 1049.32
_space_group_crystal_system monoclinic
_space_group_IT_number 15
_space_group_name_Hall '-C 2yc'
_space_group_name_H-M_alt 'C 1 2/c 1'
_atom_sites_solution_hydrogens geom
_atom_sites_solution_primary dual
_audit_creation_date 2018-07-19
_audit_creation_method
;
Olex2 1.2
(compiled 2018.05.29 svn.r3510 for OlexSys, GUI svn.r5506)
;
_cell_angle_alpha 90
_cell_angle_beta 102.6160(9)
_cell_angle_gamma 90
_cell_formula_units_Z 8
_cell_length_a 17.54012(18)
_cell_length_b 27.5274(2)
_cell_length_c 24.5429(2)
_cell_measurement_reflns_used 21491
_cell_measurement_temperature 250.00(10)
_cell_measurement_theta_max 70.9170
_cell_measurement_theta_min 3.6650
_cell_volume 11564.03(18)
_computing_cell_refinement 'CrysAlisPro 1.171.39.18b (Rigaku OD, 2015)'
_computing_data_collection 'CrysAlisPro 1.171.39.18b (Rigaku OD, 2015)'
_computing_data_reduction 'CrysAlisPro 1.171.39.18b (Rigaku OD, 2015)'
_computing_molecular_graphics 'Olex2 (Dolomanov et al., 2009)'
_computing_publication_material 'Olex2 (Dolomanov et al., 2009)'
_computing_structure_refinement 'ShelXL (Sheldrick, 2015)'
_computing_structure_solution 'ShelXT (Sheldrick, 2015)'
_diffrn_ambient_environment N~2~
_diffrn_ambient_temperature 250.00(10)
_diffrn_detector 'CCD plate'
_diffrn_detector_area_resol_mean 5.3048
_diffrn_detector_type AtlasS2
_diffrn_measured_fraction_theta_full 0.998
_diffrn_measured_fraction_theta_max 0.987
_diffrn_measurement_details
;
List of Runs (angles in degrees, time in seconds):

  # Type    Start    End  Width  t~exp~   \w     \q     \k     \f   Frames
--------------------------------------------------------------------------
  1  \w    -38.00  51.00   1.00    5.00    --  -17.77  57.00   0.00   89
  2  \w    -52.00  48.00   1.00    5.00    --  -17.77  19.00 -60.00  100
  3  \w    -68.00 -43.00   1.00    5.00    --  -17.77 178.00 150.00   25
  4  \w    -53.00   2.00   1.00    5.00    --  -17.77 -77.00   0.00   55
  5  \w    -87.00 -39.00   1.00    5.00    --  -17.77 178.00 -30.00   48
  6  \w      3.00  59.00   1.00    5.00    --   17.77 -99.00   0.00   56
  7  \w      2.00  59.00   1.00    5.00    --   17.77 -99.00 120.00   57
  8  \w     29.00 108.00   1.00   20.00    --  101.41 -45.00 -90.00   79
  9  \w     78.00 174.00   1.00   20.00    --  101.41  45.00-150.00   96
 10  \w     83.00 109.00   1.00   20.00    --  101.41 -94.00-150.00   26
 11  \w     76.00 109.00   1.00   20.00    --  101.41 -45.00  30.00   33
 12  \w     20.00 105.00   1.00   20.00    --  101.41 -94.00 -60.00   85
 13  \w     28.00 128.00   1.00   20.00    --  101.41 -77.00 150.00  100
 14  \w     25.00 130.00   1.00   20.00    --  101.41 -30.00 120.00  105
 15  \w     86.00 119.00   1.00   20.00    --  101.41-125.00 150.00   33
 16  \w     32.00  82.00   1.00   20.00    --  101.41 -94.00  90.00   50
 17  \w     31.00  65.00   1.00   20.00    --  101.41-125.00 150.00   34
 18  \w    116.00 143.00   1.00   20.00    --  101.41  45.00   0.00   27
 19  \w     58.00 126.00   1.00   20.00    --  101.41 -77.00   0.00   68
 20  \w     70.00 178.00   1.00   20.00    --  101.41  15.00 -60.00  108
;
_diffrn_measurement_device 'four-circle diffractometer'
_diffrn_measurement_device_type 'SuperNova, Dual, Cu at home/near, AtlasS2'
_diffrn_measurement_method '\w scans'
_diffrn_orient_matrix_type 'CrysAlisPro convention (1999,Acta A55,543-557)'
_diffrn_orient_matrix_UB_11 0.0356640000
_diffrn_orient_matrix_UB_12 -0.0512621000
_diffrn_orient_matrix_UB_13 0.0012442000
_diffrn_orient_matrix_UB_21 -0.0817363000
_diffrn_orient_matrix_UB_22 -0.0224697000
_diffrn_orient_matrix_UB_23 -0.0050622000
_diffrn_orient_matrix_UB_31 -0.0125604000
_diffrn_orient_matrix_UB_32 0.0008021000
_diffrn_orient_matrix_UB_33 -0.0640564000
_diffrn_radiation_monochromator mirror
_diffrn_radiation_probe x-ray
_diffrn_radiation_type CuK\a
_diffrn_radiation_wavelength 1.54184
_diffrn_reflns_av_R_equivalents 0.0146
_diffrn_reflns_av_unetI/netI 0.0123
_diffrn_reflns_Laue_measured_fraction_full 0.998
_diffrn_reflns_Laue_measured_fraction_max 0.987
_diffrn_reflns_limit_h_max 21
_diffrn_reflns_limit_h_min -21
_diffrn_reflns_limit_k_max 32
_diffrn_reflns_limit_k_min -33
_diffrn_reflns_limit_l_max 19
_diffrn_reflns_limit_l_min -29
_diffrn_reflns_number 41085
_diffrn_reflns_point_group_measured_fraction_full 0.998
_diffrn_reflns_point_group_measured_fraction_max 0.987
_diffrn_reflns_theta_full 67.684
_diffrn_reflns_theta_max 71.054
_diffrn_reflns_theta_min 3.691
_diffrn_source 'micro-focus sealed X-ray tube'
_diffrn_source_type 'SuperNova (Cu) X-ray Source'
_exptl_absorpt_coefficient_mu 0.664
_exptl_absorpt_correction_T_max 1.00000
_exptl_absorpt_correction_T_min 0.92137
_exptl_absorpt_correction_type multi-scan
_exptl_absorpt_process_details
;
CrysAlisPro 1.171.39.18b (Rigaku Oxford Diffraction, 2015)
Empirical absorption correction using spherical harmonics,
 implemented in SCALE3 ABSPACK scaling algorithm.
;
_exptl_crystal_colour red
_exptl_crystal_colour_primary red
_exptl_crystal_density_diffrn 1.205
_exptl_crystal_description prism
_exptl_crystal_F_000 4512
_exptl_crystal_size_max 0.28
_exptl_crystal_size_mid 0.2
_exptl_crystal_size_min 0.12
_refine_diff_density_max 0.862
_refine_diff_density_min -0.883
_refine_diff_density_rms 0.074
_refine_ls_extinction_method none
_refine_ls_goodness_of_fit_ref 1.040
_refine_ls_hydrogen_treatment constr
_refine_ls_matrix_type full
_refine_ls_number_parameters 694
_refine_ls_number_reflns 11034
_refine_ls_number_restraints 132
_refine_ls_restrained_S_all 1.112
_refine_ls_R_factor_all 0.0928
_refine_ls_R_factor_gt 0.0845
_refine_ls_shift/su_max 0.004
_refine_ls_shift/su_mean 0.000
_refine_ls_structure_factor_coef Fsqd
_refine_ls_weighting_details 'w=1/[\s^2^(Fo^2^)+(0.1793P)^2^+14.2606P] where P=(Fo^2^+2Fc^2^)/3'
_refine_ls_weighting_scheme calc
_refine_ls_wR_factor_gt 0.2597
_refine_ls_wR_factor_ref 0.2740
_reflns_Friedel_coverage 0.000
_reflns_number_gt 9497
_reflns_number_total 11034
_reflns_threshold_expression 'I > 2\s(I)'
_cod_data_source_file jo8b02847_si_002.cif
_cod_data_source_block sp038
_cod_original_cell_volume 11564.01(19)
_cod_database_code 4037564
_shelx_shelxl_version_number 2016/4
_chemical_oxdiff_formula 'c56 h80 n12 o8'
_shelx_space_group_comment
;
The symmetry employed for this shelxl refinement is uniquely defined
by the following loop, which should always be used as a source of
symmetry information in preference to the above space-group names.
They are only intended as comments.
;
_reflns_odcompleteness_completeness 99.95
_reflns_odcompleteness_iscentric 1
_reflns_odcompleteness_theta 64.99
_olex2_refinement_description
;
1. Fixed Uiso
 At 1.2 times of:
  All C(H) groups, All C(H,H) groups, All C(H,H,H,H) groups, All N(H) groups
 At 1.5 times of:
  All C(H,H,H) groups
2. Restrained distances
 C52-C54 = C52-C53
 1.54 with sigma of 0.01
 C54-C55 = C53-C55
 1.54 with sigma of 0.01
 C55-C56
 1.54 with sigma of 0.01
 C54-C56
 2.5 with sigma of 0.01
 C53-C56
 2.5 with sigma of 0.01
 C56-C57
 1.45 with sigma of 0.01
 C55-C57
 2.5 with sigma of 0.01
 C46-C47
 1.5 with sigma of 0.01
 C39-C40
 1.45 with sigma of 0.01
 C40-C55_$1
 3.5 with sigma of 0.01
3. Uiso/Uaniso restraints and constraints
C43 \\sim C44 \\sim C45 \\sim C46 \\sim C47 \\sim C48: within 1.7A with sigma
of 0.01 and sigma for terminal atoms of 0.02
C49 \\sim C50 \\sim C51 \\sim C52 \\sim C53 \\sim C54 \\sim C55 \\sim C56:
within 1.7A with sigma of 0.01 and sigma for terminal atoms of 0.02
C56 \\sim C57: within 2A with sigma of 0.005 and sigma for terminal atoms of
0.01
C36 \\sim C37 \\sim C38 \\sim C39: within 1.7A with sigma of 0.01 and sigma for
terminal atoms of 0.01
C35 \\sim C36: within 2A with sigma of 0.001 and sigma for terminal atoms of
0.002
C39 \\sim C40: within 2A with sigma of 0.001 and sigma for terminal atoms of
0.002
4. Others
 Fixed Sof: H52C(0.5) H52D(0.5) H52A(0.5) H52B(0.5) C53(0.5) H53A(0.5)
 H53B(0.5) C54(0.5) H54A(0.5) H54B(0.5) H55C(0.5) H55D(0.5) H55A(0.5) H55B(0.5)
5.a Secondary CH2 refined with riding coordinates:
 C25(H25A,H25B), C26(H26A,H26B), C27(H27A,H27B), C28(H28A,H28B), C29(H29A,
 H29B), C30(H30A,H30B), C31(H31A,H31B), C33(H33A,H33B), C34(H34A,H34B),
 C35(H35A,H35B), C36(H36A,H36B), C37(H37A,H37B), C38(H38A,H38B), C39(H39A,H39B),
  C41(H41A,H41B), C42(H42A,H42B), C43(H43A,H43B), C44(H44A,H44B), C45(H45A,
 H45B), C46(H46A,H46B), C47(H47A,H47B), C49(H49A,H49B), C50(H50A,H50B),
 C51(H51A,H51B), C52(H52C,H52D), C52(H52A,H52B), C53(H53A,H53B), C54(H54A,H54B),
  C55(H55C,H55D), C55(H55A,H55B), C56(H56A,H56B)
5.b Aromatic/amide H refined with riding coordinates:
 N1(H1), N6(H6), N7(H7), N11(H11), C3(H3), C6(H6A), C9(H9), C12(H12), C15(H15),
  C18(H18), C21(H21), C24(H24)
5.c Idealised Me refined with riding coordinates:
 C32(H32A,H32B,H32C), C40(H40A,H40B,H40C), C48(H48A,H48B,H48C), C57(H57A,H57B,
 H57C)
;
_olex2_submission_special_instructions 'No special instructions were received'
_oxdiff_exptl_absorpt_empirical_details
;
Empirical correction (ABSPACK) includes:
- Absorption correction using spherical harmonics
- Frame scaling
;
_oxdiff_exptl_absorpt_empirical_full_max 1.199
_oxdiff_exptl_absorpt_empirical_full_min 0.781

loop_
_space_group_symop_operation_xyz
'x, y, z'
'-x, y, -z+1/2'
'x+1/2, y+1/2, z'
'-x+1/2, y+1/2, -z+1/2'
'-x, -y, -z'
'x, -y, z-1/2'
'-x+1/2, -y+1/2, -z'
'x+1/2, -y+1/2, z-1/2'

loop_
_atom_site_label
_atom_site_type_symbol
_atom_site_fract_x
_atom_site_fract_y
_atom_site_fract_z
_atom_site_U_iso_or_equiv
_atom_site_adp_type
_atom_site_occupancy
_atom_site_site_symmetry_order
_atom_site_calc_flag
_atom_site_refinement_flags_posn
_atom_site_refinement_flags_adp
_atom_site_refinement_flags_occupancy
_atom_site_disorder_assembly
_atom_site_disorder_group
O1 O 0.73577(15) 0.50203(11) 0.61446(10) 0.0822(8) Uani 1 1 d . . . . .
O2 O 0.74631(16) 0.48035(12) 0.53163(11) 0.0893(9) Uani 1 1 d . . . . .
O3 O 0.60471(16) 0.57611(10) 0.38290(9) 0.0786(7) Uani 1 1 d . . . . .
O4 O 0.51764(15) 0.62592(9) 0.39642(9) 0.0731(7) Uani 1 1 d . . . . .
O5 O 0.44231(17) 0.80380(9) 0.57838(10) 0.0797(7) Uani 1 1 d . . . . .
O6 O 0.46973(16) 0.84188(8) 0.65634(12) 0.0858(8) Uani 1 1 d . . . . .
O7 O 0.68250(16) 0.77697(8) 0.78752(12) 0.0863(9) Uani 1 1 d . . . . .
O8 O 0.69484(12) 0.70125(7) 0.80471(8) 0.0579(5) Uani 1 1 d . . . . .
N1 N 0.58705(14) 0.43901(7) 0.70433(8) 0.0471(5) Uani 1 1 d . . . . .
H1 H 0.571371 0.429783 0.670244 0.056 Uiso 1 1 calc R . . . .
N2 N 0.58211(13) 0.49959(7) 0.61888(8) 0.0432(5) Uani 1 1 d . . . . .
N3 N 0.71195(15) 0.50084(10) 0.56400(11) 0.0617(6) Uani 1 1 d . . . . .
N4 N 0.56178(14) 0.59224(8) 0.41126(8) 0.0502(5) Uani 1 1 d . . . . .
N5 N 0.43022(12) 0.59317(8) 0.46557(8) 0.0454(5) Uani 1 1 d . . . . .
N6 N 0.29015(13) 0.61490(9) 0.40973(8) 0.0493(5) Uani 1 1 d . . . . .
H6 H 0.325953 0.600050 0.397228 0.059 Uiso 1 1 calc R . . . .
N7 N 0.24717(12) 0.70835(8) 0.56372(8) 0.0446(5) Uani 1 1 d . . . . .
H7 H 0.270796 0.721348 0.594687 0.053 Uiso 1 1 calc R . . . .
N8 N 0.39688(11) 0.71350(7) 0.60366(8) 0.0407(4) Uani 1 1 d . . . . .
N9 N 0.46861(13) 0.80516(8) 0.62832(11) 0.0534(6) Uani 1 1 d . . . . .
N10 N 0.66260(12) 0.73509(8) 0.77652(9) 0.0465(5) Uani 1 1 d . . . . .
N11 N 0.60211(13) 0.63830(7) 0.74257(8) 0.0440(5) Uani 1 1 d . . . . .
H11 H 0.629525 0.644390 0.775405 0.053 Uiso 1 1 calc R . . . .
N12 N 0.63608(13) 0.57968(7) 0.82540(8) 0.0451(5) Uani 1 1 d . . . . .
C1 C 0.57784(14) 0.52641(8) 0.56980(9) 0.0393(5) Uani 1 1 d . . . . .
C2 C 0.63842(15) 0.52420(9) 0.54041(10) 0.0434(5) Uani 1 1 d . . . . .
C3 C 0.63100(15) 0.54465(9) 0.48845(10) 0.0441(5) Uani 1 1 d . . . . .
H3 H 0.671092 0.541743 0.469345 0.053 Uiso 1 1 calc R . . . .
C4 C 0.56351(15) 0.56957(8) 0.46480(9) 0.0408(5) Uani 1 1 d . . . . .
C5 C 0.50097(14) 0.57367(8) 0.49177(9) 0.0391(5) Uani 1 1 d . . . . .
C6 C 0.51063(14) 0.55081(9) 0.54429(9) 0.0406(5) Uani 1 1 d . . . . .
H6A H 0.469625 0.552227 0.562701 0.049 Uiso 1 1 calc R . . . .
C7 C 0.39303(13) 0.62437(8) 0.49073(9) 0.0380(5) Uani 1 1 d . . . . .
C8 C 0.31090(14) 0.63460(9) 0.45993(9) 0.0405(5) Uani 1 1 d . . . . .
C9 C 0.26129(13) 0.66215(9) 0.48432(10) 0.0416(5) Uani 1 1 d . . . . .
H9 H 0.209094 0.665944 0.466544 0.050 Uiso 1 1 calc R . . . .
C10 C 0.29054(13) 0.68415(8) 0.53593(9) 0.0379(5) Uani 1 1 d . . . . .
C11 C 0.37627(13) 0.68212(8) 0.56262(9) 0.0357(5) Uani 1 1 d . . . . .
C12 C 0.42267(13) 0.65041(8) 0.53981(9) 0.0372(5) Uani 1 1 d . . . . .
H12 H 0.474793 0.646398 0.557644 0.045 Uiso 1 1 calc R . . . .
C13 C 0.46829(13) 0.71504(8) 0.63953(9) 0.0355(5) Uani 1 1 d . . . . .
C14 C 0.50146(13) 0.76106(8) 0.65692(10) 0.0389(5) Uani 1 1 d . . . . .
C15 C 0.56304(14) 0.76617(8) 0.70144(10) 0.0413(5) Uani 1 1 d . . . . .
H15 H 0.581331 0.797030 0.712964 0.050 Uiso 1 1 calc R . . . .
C16 C 0.59831(13) 0.72573(8) 0.72944(9) 0.0379(5) Uani 1 1 d . . . . .
C17 C 0.57059(13) 0.67833(8) 0.71288(9) 0.0357(5) Uani 1 1 d . . . . .
C18 C 0.50595(13) 0.67469(8) 0.66800(9) 0.0370(5) Uani 1 1 d . . . . .
H18 H 0.487151 0.643909 0.656562 0.044 Uiso 1 1 calc R . . . .
C19 C 0.59696(13) 0.59001(8) 0.72833(9) 0.0379(5) Uani 1 1 d . . . . .
C20 C 0.61591(14) 0.55717(8) 0.77821(9) 0.0386(5) Uani 1 1 d . . . . .
C21 C 0.61087(15) 0.50581(8) 0.76802(9) 0.0414(5) Uani 1 1 d . . . . .
H21 H 0.619608 0.484674 0.798317 0.050 Uiso 1 1 calc R . . . .
C22 C 0.59372(14) 0.48703(8) 0.71547(9) 0.0390(5) Uani 1 1 d . . . . .
C23 C 0.58437(14) 0.52000(8) 0.66655(9) 0.0382(5) Uani 1 1 d . . . . .
C24 C 0.58380(14) 0.57165(8) 0.67599(9) 0.0397(5) Uani 1 1 d . . . . .
H24 H 0.574238 0.592699 0.645614 0.048 Uiso 1 1 calc R . . . .
C25 C 0.60538(17) 0.40231(9) 0.74779(10) 0.0481(6) Uani 1 1 d . . . . .
H25A H 0.570264 0.405910 0.773069 0.058 Uiso 1 1 calc R . . . .
H25B H 0.658273 0.407310 0.769076 0.058 Uiso 1 1 calc R . . . .
C26 C 0.59811(19) 0.35129(9) 0.72404(11) 0.0517(6) Uani 1 1 d . . . . .
H26A H 0.628785 0.348839 0.695712 0.062 Uiso 1 1 calc R . . . .
H26B H 0.543952 0.345148 0.706205 0.062 Uiso 1 1 calc R . . . .
C27 C 0.6256(2) 0.31268(10) 0.76853(12) 0.0602(7) Uani 1 1 d . . . . .
H27A H 0.679888 0.318651 0.786091 0.072 Uiso 1 1 calc R . . . .
H27B H 0.595288 0.315395 0.797068 0.072 Uiso 1 1 calc R . . . .
C28 C 0.6176(2) 0.26164(11) 0.74514(14) 0.0663(8) Uani 1 1 d . . . . .
H28A H 0.563014 0.255774 0.728411 0.080 Uiso 1 1 calc R . . . .
H28B H 0.646331 0.259667 0.715610 0.080 Uiso 1 1 calc R . . . .
C29 C 0.6460(4) 0.22185(14) 0.7866(2) 0.1088(17) Uani 1 1 d . . . . .
H29A H 0.616052 0.222617 0.815457 0.131 Uiso 1 1 calc R . . . .
H29B H 0.700298 0.227853 0.804269 0.131 Uiso 1 1 calc R . . . .
C30 C 0.6388(4) 0.17039(16) 0.7594(3) 0.1200(19) Uani 1 1 d . . . . .
H30A H 0.583779 0.163184 0.746031 0.144 Uiso 1 1 calc R . . . .
H30B H 0.662296 0.171476 0.727130 0.144 Uiso 1 1 calc R . . . .
C31 C 0.6741(8) 0.1308(2) 0.7948(3) 0.206(5) Uani 1 1 d . . . . .
H31A H 0.650415 0.129535 0.827040 0.247 Uiso 1 1 calc R . . . .
H31B H 0.729073 0.137988 0.808348 0.247 Uiso 1 1 calc R . . . .
C32 C 0.6672(8) 0.0820(2) 0.7686(4) 0.225(6) Uani 1 1 d . . . . .
H32A H 0.666901 0.085230 0.729572 0.338 Uiso 1 1 calc R . . . .
H32B H 0.619495 0.066980 0.772847 0.338 Uiso 1 1 calc R . . . .
H32C H 0.710773 0.062357 0.786277 0.338 Uiso 1 1 calc R . . . .
C33 C 0.21241(17) 0.61601(12) 0.37367(11) 0.0570(7) Uani 1 1 d . . . . .
H33A H 0.192725 0.649049 0.370947 0.068 Uiso 1 1 calc R . . . .
H33B H 0.177350 0.596093 0.389770 0.068 Uiso 1 1 calc R . . . .
C34 C 0.2142(2) 0.59733(13) 0.31597(12) 0.0661(8) Uani 1 1 d . . . . .
H34A H 0.237843 0.621836 0.296527 0.079 Uiso 1 1 calc R . . . .
H34B H 0.247012 0.568627 0.319655 0.079 Uiso 1 1 calc R . . . .
C35 C 0.1348(3) 0.5848(2) 0.28124(19) 0.1139(13) Uani 1 1 d . U . . .
H35A H 0.102290 0.613668 0.275798 0.137 Uiso 1 1 calc R . . . .
H35B H 0.110059 0.560939 0.300791 0.137 Uiso 1 1 calc R . . . .
C36 C 0.1416(4) 0.5635(2) 0.22193(19) 0.1159(13) Uani 1 1 d . U . . .
H36A H 0.184287 0.540373 0.227124 0.139 Uiso 1 1 calc R . . . .
H36B H 0.093824 0.546494 0.205298 0.139 Uiso 1 1 calc R . . . .
C37 C 0.1562(3) 0.60421(19) 0.18191(19) 0.1028(14) Uani 1 1 d . U . . .
H37A H 0.111583 0.625924 0.176417 0.123 Uiso 1 1 calc R . . . .
H37B H 0.201057 0.622638 0.201354 0.123 Uiso 1 1 calc R . . . .
C38 C 0.1697(6) 0.5923(3) 0.1257(3) 0.161(2) Uani 1 1 d . U . . .
H38A H 0.217529 0.573511 0.130522 0.193 Uiso 1 1 calc R . . . .
H38B H 0.127286 0.571733 0.106681 0.193 Uiso 1 1 calc R . . . .
C39 C 0.1759(8) 0.6345(5) 0.0893(4) 0.224(3) Uani 1 1 d D U . . .
H39A H 0.128925 0.654184 0.083137 0.269 Uiso 1 1 calc R . . . .
H39B H 0.220544 0.654605 0.105377 0.269 Uiso 1 1 calc R . . . .
C40 C 0.1855(7) 0.6120(4) 0.0382(3) 0.230(3) Uani 1 1 d D U . . .
H40A H 0.164414 0.632883 0.007242 0.344 Uiso 1 1 calc R . . . .
H40B H 0.158503 0.581448 0.033428 0.344 Uiso 1 1 calc R . . . .
H40C H 0.240088 0.606710 0.039861 0.344 Uiso 1 1 calc R . . . .
C41 C 0.16325(15) 0.71546(11) 0.54756(11) 0.0503(6) Uani 1 1 d . . . . .
H41A H 0.137487 0.684379 0.538678 0.060 Uiso 1 1 calc R . . . .
H41B H 0.150722 0.735818 0.514554 0.060 Uiso 1 1 calc R . . . .
C42 C 0.1344(2) 0.73927(15) 0.59479(14) 0.0706(9) Uani 1 1 d . . . . .
H42A H 0.135986 0.715393 0.624088 0.085 Uiso 1 1 calc R . . . .
H42B H 0.170452 0.765073 0.610052 0.085 Uiso 1 1 calc R . . . .
C43 C 0.0540(3) 0.7601(2) 0.5798(2) 0.0977(13) Uani 1 1 d . U . . .
H43A H 0.043885 0.777520 0.611906 0.117 Uiso 1 1 calc R . . . .
H43B H 0.051715 0.783443 0.549920 0.117 Uiso 1 1 calc R . . . .
C44 C -0.0068(3) 0.7247(2) 0.5625(3) 0.1156(16) Uani 1 1 d . U . . .
H44A H -0.004963 0.701208 0.592264 0.139 Uiso 1 1 calc R . . . .
H44B H 0.002461 0.707416 0.530120 0.139 Uiso 1 1 calc R . . . .
C45 C -0.0915(3) 0.7487(2) 0.5474(3) 0.1238(18) Uani 1 1 d . U . . .
H45A H -0.130504 0.723191 0.541948 0.149 Uiso 1 1 calc R . . . .
H45B H -0.098692 0.768412 0.578716 0.149 Uiso 1 1 calc R . . . .
C46 C -0.1043(4) 0.7794(3) 0.4968(4) 0.180(3) Uani 1 1 d D U . . .
H46A H -0.064905 0.804731 0.504256 0.217 Uiso 1 1 calc R . . . .
H46B H -0.091766 0.759316 0.467476 0.217 Uiso 1 1 calc R . . . .
C47 C -0.1759(5) 0.8028(4) 0.4733(5) 0.215(4) Uani 1 1 d D U . . .
H47A H -0.186907 0.825981 0.500368 0.258 Uiso 1 1 calc R . . . .
H47B H -0.217049 0.778580 0.467615 0.258 Uiso 1 1 calc R . . . .
C48 C -0.1799(5) 0.8283(4) 0.4207(4) 0.192(4) Uani 1 1 d . U . . .
H48A H -0.178633 0.805066 0.391672 0.287 Uiso 1 1 calc R . . . .
H48B H -0.136130 0.849874 0.424297 0.287 Uiso 1 1 calc R . . . .
H48C H -0.227543 0.846572 0.411408 0.287 Uiso 1 1 calc R . . . .
C49 C 0.66136(19) 0.55128(10) 0.87657(10) 0.0545(7) Uani 1 1 d . U . . .
H49A H 0.630376 0.521848 0.874031 0.065 Uiso 1 1 calc R . . . .
H49B H 0.652467 0.569955 0.908118 0.065 Uiso 1 1 calc R . . . .
C50 C 0.7466(2) 0.53802(14) 0.88617(14) 0.0752(9) Uani 1 1 d . U . . .
H50A H 0.759400 0.515957 0.917663 0.090 Uiso 1 1 calc R . . . .
H50B H 0.755757 0.521038 0.853551 0.090 Uiso 1 1 calc R . . . .
C51 C 0.7987(3) 0.5803(2) 0.8971(3) 0.1116(15) Uani 1 1 d . U . . .
H51A H 0.795958 0.594447 0.932798 0.134 Uiso 1 1 calc R . . . .
H51B H 0.781560 0.604577 0.868416 0.134 Uiso 1 1 calc R . . . .
C52 C 0.8804(5) 0.5664(5) 0.8978(5) 0.231(4) Uani 1 1 d D U . . .
H52C H 0.900790 0.591062 0.876594 0.277 Uiso 0.5 1 calc R . P A 2
H52D H 0.877892 0.536517 0.876524 0.277 Uiso 0.5 1 calc R . P A 2
H52A H 0.881134 0.555268 0.860411 0.277 Uiso 0.5 1 calc R . P B 1
H52B H 0.891850 0.538276 0.922018 0.277 Uiso 0.5 1 calc R . P B 1
C53 C 0.9408(8) 0.5588(10) 0.9498(6) 0.265(5) Uani 0.5 1 d D U P C 2
H53A H 0.939297 0.525257 0.961751 0.318 Uiso 0.5 1 calc R . P C 2
H53B H 0.929547 0.579398 0.979140 0.318 Uiso 0.5 1 calc R . P C 2
C54 C 0.9487(7) 0.6006(6) 0.9147(11) 0.266(5) Uani 0.5 1 d D U P C 1
H54A H 0.938023 0.623796 0.941847 0.320 Uiso 0.5 1 calc R . P C 1
H54B H 0.956732 0.618430 0.882343 0.320 Uiso 0.5 1 calc R . P C 1
C55 C 1.0236(7) 0.5707(5) 0.9405(6) 0.312(5) Uani 1 1 d D U . . .
H55C H 1.025994 0.604638 0.930430 0.374 Uiso 0.5 1 calc R . P C 2
H55D H 1.062085 0.565221 0.974900 0.374 Uiso 0.5 1 calc R . P C 2
H55A H 1.066917 0.592380 0.954881 0.374 Uiso 0.5 1 calc R . P C 1
H55B H 1.014443 0.550720 0.971050 0.374 Uiso 0.5 1 calc R . P C 1
C56 C 1.0421(10) 0.5390(6) 0.8946(7) 0.364(6) Uani 1 1 d D U . . .
H56A H 1.003191 0.544480 0.860434 0.437 Uiso 1 1 calc R . . . .
H56B H 1.092582 0.548187 0.887820 0.437 Uiso 1 1 calc R . . . .
C57 C 1.0433(12) 0.4867(6) 0.9090(9) 0.390(7) Uani 1 1 d D U . . .
H57A H 1.088302 0.479949 0.938109 0.585 Uiso 1 1 calc R . . . .
H57B H 1.045504 0.467687 0.876657 0.585 Uiso 1 1 calc R . . . .
H57C H 0.996787 0.478679 0.921717 0.585 Uiso 1 1 calc R . . . .

loop_
_atom_site_aniso_label
_atom_site_aniso_U_11
_atom_site_aniso_U_22
_atom_site_aniso_U_33
_atom_site_aniso_U_23
_atom_site_aniso_U_13
_atom_site_aniso_U_12
O1 0.0711(14) 0.115(2) 0.0537(13) 0.0166(13) -0.0017(11) 0.0279(14)
O2 0.0836(17) 0.114(2) 0.0772(16) 0.0199(15) 0.0319(13) 0.0528(16)
O3 0.1027(18) 0.0968(18) 0.0450(11) 0.0120(11) 0.0348(12) 0.0277(14)
O4 0.0968(17) 0.0706(14) 0.0509(12) 0.0238(10) 0.0140(11) 0.0280(12)
O5 0.0997(18) 0.0584(13) 0.0654(14) 0.0175(11) -0.0158(13) 0.0032(12)
O6 0.0907(17) 0.0401(11) 0.106(2) -0.0153(12) -0.0237(14) 0.0164(11)
O7 0.0877(16) 0.0478(11) 0.0959(18) -0.0139(11) -0.0401(14) -0.0090(11)
O8 0.0627(11) 0.0536(11) 0.0455(10) -0.0007(8) -0.0142(8) -0.0005(9)
N1 0.0707(14) 0.0363(10) 0.0320(10) -0.0001(8) 0.0066(9) 0.0017(9)
N2 0.0632(13) 0.0363(10) 0.0297(9) -0.0006(7) 0.0090(8) 0.0061(9)
N3 0.0604(14) 0.0715(16) 0.0527(14) 0.0153(12) 0.0114(11) 0.0208(12)
N4 0.0667(14) 0.0520(12) 0.0309(10) 0.0001(9) 0.0083(9) 0.0031(10)
N5 0.0502(11) 0.0509(11) 0.0314(9) -0.0057(8) 0.0011(8) 0.0095(9)
N6 0.0507(12) 0.0598(13) 0.0326(10) -0.0091(9) -0.0015(9) 0.0068(10)
N7 0.0419(10) 0.0526(12) 0.0356(10) -0.0068(9) 0.0008(8) 0.0062(9)
N8 0.0405(10) 0.0380(10) 0.0395(10) -0.0067(8) -0.0004(8) 0.0025(8)
N9 0.0486(12) 0.0353(11) 0.0672(15) 0.0035(10) -0.0072(10) 0.0006(9)
N10 0.0452(11) 0.0463(11) 0.0419(11) -0.0077(9) -0.0038(9) -0.0028(9)
N11 0.0592(12) 0.0353(10) 0.0313(10) -0.0024(8) -0.0038(8) 0.0032(9)
N12 0.0598(12) 0.0418(10) 0.0305(10) -0.0012(8) 0.0031(8) 0.0052(9)
C1 0.0546(13) 0.0335(10) 0.0281(10) -0.0030(8) 0.0053(9) 0.0028(9)
C2 0.0497(13) 0.0419(12) 0.0368(12) 0.0005(9) 0.0056(10) 0.0080(10)
C3 0.0515(13) 0.0455(13) 0.0368(12) -0.0007(10) 0.0127(10) 0.0051(10)
C4 0.0544(13) 0.0392(11) 0.0274(10) -0.0016(9) 0.0061(9) 0.0028(10)
C5 0.0482(12) 0.0384(11) 0.0280(10) -0.0066(8) 0.0025(9) 0.0040(9)
C6 0.0494(13) 0.0419(12) 0.0307(11) -0.0040(9) 0.0091(9) 0.0052(10)
C7 0.0428(12) 0.0395(11) 0.0299(10) 0.0006(9) 0.0039(9) 0.0017(9)
C8 0.0442(12) 0.0428(12) 0.0309(11) -0.0008(9) 0.0002(9) 0.0009(9)
C9 0.0382(11) 0.0475(13) 0.0345(11) -0.0028(9) -0.0019(9) 0.0016(9)
C10 0.0390(11) 0.0386(11) 0.0335(11) 0.0004(9) 0.0019(9) 0.0012(9)
C11 0.0385(11) 0.0344(10) 0.0310(10) 0.0004(8) 0.0004(8) 0.0007(8)
C12 0.0370(10) 0.0402(11) 0.0316(10) -0.0014(9) 0.0012(8) 0.0016(9)
C13 0.0381(11) 0.0366(11) 0.0306(10) -0.0053(8) 0.0047(8) 0.0003(8)
C14 0.0416(11) 0.0320(11) 0.0408(12) -0.0012(9) 0.0037(9) 0.0011(9)
C15 0.0415(12) 0.0334(11) 0.0459(13) -0.0044(9) 0.0029(10) -0.0040(9)
C16 0.0395(11) 0.0382(11) 0.0332(11) -0.0052(9) 0.0014(9) -0.0020(9)
C17 0.0431(11) 0.0343(11) 0.0284(10) -0.0019(8) 0.0047(8) 0.0012(8)
C18 0.0446(12) 0.0315(10) 0.0323(11) -0.0056(8) 0.0031(9) -0.0031(8)
C19 0.0446(12) 0.0344(11) 0.0319(11) 0.0004(8) 0.0022(9) 0.0035(9)
C20 0.0461(12) 0.0389(11) 0.0295(11) 0.0004(9) 0.0058(9) 0.0041(9)
C21 0.0548(13) 0.0374(11) 0.0307(11) 0.0043(9) 0.0063(9) 0.0020(10)
C22 0.0468(12) 0.0349(11) 0.0345(11) 0.0018(9) 0.0071(9) 0.0040(9)
C23 0.0452(12) 0.0374(11) 0.0304(11) -0.0001(8) 0.0048(9) 0.0040(9)
C24 0.0527(13) 0.0348(11) 0.0293(10) 0.0024(8) 0.0039(9) 0.0043(9)
C25 0.0675(16) 0.0373(12) 0.0374(12) 0.0024(10) 0.0067(11) 0.0028(11)
C26 0.0750(18) 0.0387(13) 0.0400(13) 0.0011(10) 0.0092(12) 0.0020(12)
C27 0.087(2) 0.0407(13) 0.0496(15) 0.0059(12) 0.0084(14) 0.0085(13)
C28 0.089(2) 0.0443(15) 0.0646(19) 0.0037(13) 0.0154(16) 0.0047(14)
C29 0.173(5) 0.0482(19) 0.095(3) 0.0182(19) 0.006(3) 0.011(2)
C30 0.178(6) 0.055(2) 0.122(4) 0.012(2) 0.022(4) 0.008(3)
C31 0.383(15) 0.074(3) 0.137(6) 0.008(4) 0.003(7) 0.037(6)
C32 0.384(16) 0.076(4) 0.176(8) -0.009(4) -0.025(9) 0.048(6)
C33 0.0542(15) 0.0721(18) 0.0370(13) -0.0100(12) -0.0070(11) 0.0050(13)
C34 0.0734(19) 0.075(2) 0.0398(14) -0.0124(13) -0.0106(13) 0.0161(15)
C35 0.129(3) 0.116(3) 0.071(2) -0.0204(18) -0.0338(19) -0.022(2)
C36 0.132(3) 0.116(3) 0.074(2) -0.0200(18) -0.0341(19) -0.019(2)
C37 0.107(3) 0.109(3) 0.079(3) -0.024(2) -0.008(2) 0.027(3)
C38 0.207(6) 0.170(5) 0.090(3) -0.021(4) 0.001(4) 0.055(5)
C39 0.274(7) 0.268(8) 0.128(5) 0.012(5) 0.040(5) 0.031(6)
C40 0.278(8) 0.272(8) 0.137(5) 0.011(5) 0.039(5) 0.031(6)
C41 0.0418(13) 0.0601(15) 0.0463(14) 0.0040(11) 0.0042(10) 0.0087(11)
C42 0.0637(18) 0.090(2) 0.0605(18) 0.0010(16) 0.0183(15) 0.0247(17)
C43 0.076(2) 0.127(4) 0.092(3) -0.002(3) 0.021(2) 0.029(2)
C44 0.096(3) 0.118(4) 0.135(4) 0.013(3) 0.028(3) 0.007(3)
C45 0.064(2) 0.142(4) 0.161(5) 0.025(4) 0.013(3) 0.007(3)
C46 0.119(4) 0.174(6) 0.227(7) 0.057(5) -0.009(5) -0.001(4)
C47 0.161(6) 0.213(7) 0.243(8) 0.066(7) -0.017(6) -0.011(6)
C48 0.165(7) 0.232(9) 0.157(7) 0.065(7) -0.010(6) -0.037(7)
C49 0.0797(18) 0.0506(14) 0.0299(12) -0.0004(10) 0.0045(11) 0.0082(13)
C50 0.090(2) 0.079(2) 0.0505(16) 0.0004(15) 0.0016(15) 0.0284(18)
C51 0.081(3) 0.129(4) 0.114(3) -0.014(3) -0.002(2) 0.010(3)
C52 0.117(5) 0.259(7) 0.299(8) -0.034(7) 0.007(5) 0.029(5)
C53 0.139(7) 0.286(10) 0.349(10) -0.035(9) 0.007(8) 0.035(8)
C54 0.137(7) 0.288(10) 0.350(10) -0.036(9) 0.003(8) 0.042(8)
C55 0.184(7) 0.324(10) 0.401(10) -0.045(9) 0.009(8) 0.038(8)
C56 0.246(9) 0.374(13) 0.453(13) -0.055(12) 0.035(9) 0.039(11)
C57 0.268(11) 0.403(16) 0.479(15) -0.057(15) 0.037(11) 0.041(14)

loop_
_atom_type_symbol
_atom_type_description
_atom_type_scat_dispersion_real
_atom_type_scat_dispersion_imag
_atom_type_scat_source
C C 0.0181 0.0091 'International Tables Vol C Tables 4.2.6.8 and 6.1.1.4'
H H 0.0000 0.0000 'International Tables Vol C Tables 4.2.6.8 and 6.1.1.4'
N N 0.0311 0.0180 'International Tables Vol C Tables 4.2.6.8 and 6.1.1.4'
O O 0.0492 0.0322 'International Tables Vol C Tables 4.2.6.8 and 6.1.1.4'

loop_
_geom_angle_atom_site_label_1
_geom_angle_atom_site_label_2
_geom_angle_atom_site_label_3
_geom_angle
H53Ab C53b H53B 108.0
H54Aa C54a H54B 108.3
C22 N1 H1 118.8
C22 N1 C25 122.5(2)
C25 N1 H1 118.8
C23 N2 C1 122.36(19)
O1 N3 O2 124.1(3)
O1 N3 C2 118.3(2)
O2 N3 C2 117.7(2)
O3 N4 C4 118.0(2)
C53b C52 H52C 106.4
C53b C52 H52D 106.4
H52Cb C52 H52D 106.5
C54a C52 H52A 106.5
C54a C52 H52B 106.5
O4 N4 O3 122.9(2)
O4 N4 C4 119.2(2)
C7 N5 C5 121.73(19)
H52Aa C52 H52B 106.5
C53b C55 H55C 109.6
C53b C55 H55D 109.6
H55Cb C55 H55D 108.1
C54a C55 H55A 110.2
C54a C55 H55B 110.2
C8 N6 H6 117.0
C8 N6 C33 126.1(2)
H55Aa C55 H55B 108.5
C33 N6 H6 117.0
C10 N7 H7 116.7
C10 N7 C41 126.6(2)
C41 N7 H7 116.7
C11 N8 C13 125.02(19)
O5 N9 O6 123.4(2)
O5 N9 C14 119.0(2)
O6 N9 C14 117.6(2)
O7 N10 O8 121.4(2)
O7 N10 C16 118.7(2)
O8 N10 C16 119.9(2)
C17 N11 H11 114.8
C17 N11 C19 130.36(19)
C19 N11 H11 114.8
C20 N12 C49 119.0(2)
N2 C1 C2 120.8(2)
C6 C1 N2 121.7(2)
C6 C1 C2 116.9(2)
C1 C2 N3 121.4(2)
C3 C2 N3 116.7(2)
C3 C2 C1 121.9(2)
C2 C3 H3 120.3
C2 C3 C4 119.5(2)
C4 C3 H3 120.3
C3 C4 N4 116.2(2)
C3 C4 C5 121.9(2)
C5 C4 N4 121.9(2)
N5 C5 C4 121.9(2)
N5 C5 C6 121.1(2)
C4 C5 C6 116.4(2)
C1 C6 C5 123.4(2)
C1 C6 H6A 118.3
C5 C6 H6A 118.3
N5 C7 C8 114.0(2)
N5 C7 C12 127.6(2)
C12 C7 C8 118.2(2)
N6 C8 C7 115.5(2)
N6 C8 C9 123.8(2)
C9 C8 C7 120.7(2)
C8 C9 H9 120.4
C8 C9 C10 119.2(2)
C10 C9 H9 120.4
N7 C10 C9 123.6(2)
N7 C10 C11 115.5(2)
C9 C10 C11 120.9(2)
N8 C11 C10 112.96(19)
N8 C11 C12 129.2(2)
C12 C11 C10 117.70(19)
C7 C12 H12 119.1
C11 C12 C7 121.8(2)
C11 C12 H12 119.1
N8 C13 C14 118.7(2)
N8 C13 C18 124.3(2)
C18 C13 C14 116.1(2)
C13 C14 N9 120.4(2)
C15 C14 N9 117.4(2)
C15 C14 C13 122.2(2)
C14 C15 H15 119.8
C14 C15 C16 120.3(2)
C16 C15 H15 119.8
C15 C16 N10 116.0(2)
C15 C16 C17 120.6(2)
C17 C16 N10 123.3(2)
N11 C17 C16 120.9(2)
N11 C17 C18 121.6(2)
C18 C17 C16 117.3(2)
C13 C18 C17 123.3(2)
C13 C18 H18 118.4
C17 C18 H18 118.4
N11 C19 C20 112.67(19)
C24 C19 N11 126.3(2)
C24 C19 C20 120.8(2)
N12 C20 C19 114.3(2)
N12 C20 C21 128.5(2)
C21 C20 C19 117.22(19)
C20 C21 H21 118.9
C22 C21 C20 122.1(2)
C22 C21 H21 118.9
N1 C22 C21 123.7(2)
N1 C22 C23 116.4(2)
C21 C22 C23 119.8(2)
N2 C23 C22 116.3(2)
N2 C23 C24 125.1(2)
C24 C23 C22 118.45(19)
C19 C24 C23 121.0(2)
C19 C24 H24 119.5
C23 C24 H24 119.5
N1 C25 H25A 109.2
N1 C25 H25B 109.2
N1 C25 C26 112.1(2)
H25A C25 H25B 107.9
C26 C25 H25A 109.2
C26 C25 H25B 109.2
C25 C26 H26A 109.1
C25 C26 H26B 109.1
C25 C26 C27 112.6(2)
H26A C26 H26B 107.8
C27 C26 H26A 109.1
C27 C26 H26B 109.1
C26 C27 H27A 109.0
C26 C27 H27B 109.0
H27A C27 H27B 107.8
C28 C27 C26 112.8(2)
C28 C27 H27A 109.0
C28 C27 H27B 109.0
C27 C28 H28A 108.4
C27 C28 H28B 108.4
H28A C28 H28B 107.5
C29 C28 C27 115.5(3)
C29 C28 H28A 108.4
C29 C28 H28B 108.4
C28 C29 H29A 109.0
C28 C29 H29B 109.0
C28 C29 C30 112.8(4)
H29A C29 H29B 107.8
C30 C29 H29A 109.0
C30 C29 H29B 109.0
C29 C30 H30A 108.2
C29 C30 H30B 108.2
H30A C30 H30B 107.4
C31 C30 C29 116.3(5)
C31 C30 H30A 108.2
C31 C30 H30B 108.2
C30 C31 H31A 108.3
C30 C31 H31B 108.3
C30 C31 C32 116.0(7)
H31A C31 H31B 107.4
C32 C31 H31A 108.3
C32 C31 H31B 108.3
C31 C32 H32A 109.5
C31 C32 H32B 109.5
C31 C32 H32C 109.5
H32A C32 H32B 109.5
H32A C32 H32C 109.5
H32B C32 H32C 109.5
N6 C33 H33A 109.5
N6 C33 H33B 109.5
N6 C33 C34 110.7(2)
H33A C33 H33B 108.1
C34 C33 H33A 109.5
C34 C33 H33B 109.5
C33 C34 H34A 108.8
C33 C34 H34B 108.8
H34A C34 H34B 107.7
C35 C34 C33 113.7(3)
C35 C34 H34A 108.8
C35 C34 H34B 108.8
C34 C35 H35A 109.5
C34 C35 H35B 109.5
C34 C35 C36 110.8(5)
H35A C35 H35B 108.1
C36 C35 H35A 109.5
C36 C35 H35B 109.5
C35 C36 H36A 109.3
C35 C36 H36B 109.3
H36A C36 H36B 107.9
C37 C36 C35 111.7(4)
C37 C36 H36A 109.3
C37 C36 H36B 109.3
C36 C37 H37A 107.1
C36 C37 H37B 107.1
H37A C37 H37B 106.8
C38 C37 C36 120.7(5)
C38 C37 H37A 107.1
C38 C37 H37B 107.1
C37 C38 H38A 108.4
C37 C38 H38B 108.4
H38A C38 H38B 107.4
C39 C38 C37 115.7(7)
C39 C38 H38A 108.4
C39 C38 H38B 108.4
C38 C39 H39A 111.1
C38 C39 H39B 111.1
H39A C39 H39B 109.1
C40 C39 C38 103.1(10)
C40 C39 H39A 111.1
C40 C39 H39B 111.1
C39 C40 H40A 109.5
C39 C40 H40B 109.5
C39 C40 H40C 109.5
H40A C40 H40B 109.5
H40A C40 H40C 109.5
H40B C40 H40C 109.5
N7 C41 H41A 109.7
N7 C41 H41B 109.7
N7 C41 C42 109.8(2)
H41A C41 H41B 108.2
C42 C41 H41A 109.7
C42 C41 H41B 109.7
C41 C42 H42A 108.3
C41 C42 H42B 108.3
H42A C42 H42B 107.4
C43 C42 C41 115.8(3)
C43 C42 H42A 108.3
C43 C42 H42B 108.3
C42 C43 H43A 108.7
C42 C43 H43B 108.7
H43A C43 H43B 107.6
C44 C43 C42 114.3(4)
C44 C43 H43A 108.7
C44 C43 H43B 108.7
C43 C44 H44A 109.1
C43 C44 H44B 109.1
C43 C44 C45 112.3(5)
H44A C44 H44B 107.9
C45 C44 H44A 109.1
C45 C44 H44B 109.1
C44 C45 H45A 108.9
C44 C45 H45B 108.9
H45A C45 H45B 107.7
C46 C45 C44 113.3(5)
C46 C45 H45A 108.9
C46 C45 H45B 108.9
C45 C46 H46A 106.3
C45 C46 H46B 106.3
H46A C46 H46B 106.4
C47 C46 C45 124.0(9)
C47 C46 H46A 106.3
C47 C46 H46B 106.3
C46 C47 H47A 108.2
C46 C47 H47B 108.2
C46 C47 C48 116.4(10)
H47A C47 H47B 107.3
C48 C47 H47A 108.2
C48 C47 H47B 108.2
C47 C48 H48A 109.5
C47 C48 H48B 109.5
C47 C48 H48C 109.5
H48A C48 H48B 109.5
H48A C48 H48C 109.5
H48B C48 H48C 109.5
N12 C49 H49A 109.3
N12 C49 H49B 109.3
N12 C49 C50 111.6(3)
H49A C49 H49B 108.0
C50 C49 H49A 109.3
C50 C49 H49B 109.3
C49 C50 H50A 108.9
C49 C50 H50B 108.9
H50A C50 H50B 107.8
C51 C50 C49 113.2(3)
C51 C50 H50A 108.9
C51 C50 H50B 108.9
C50 C51 H51A 109.4
C50 C51 H51B 109.4
C50 C51 C52 111.1(6)
H51A C51 H51B 108.0
C52 C51 H51A 109.4
C52 C51 H51B 109.4
C51 C52 H52C 106.4
C51 C52 H52D 106.4
C51 C52 H52A 106.5
C51 C52 H52B 106.5
C51 C52 C53 123.6(11)
C51 C52 C54 123.4(10)
C52 C53b H53A 109.4
C52 C53b H53B 109.4
C56 C55 C53 110.2(8)
C52 C54a H54A 109.8
C52 C54a H54B 109.8
C52 C54a C55 109.2(10)
C52 C53b C55 111.0(10)
C55 C53b H53A 109.4
C55 C53b H53B 109.4
C56 C55 C54 107.4(8)
C56 C55 H55C 109.6
C56 C55 H55D 109.6
C56 C55 H55A 110.2
C56 C55 H55B 110.2
C55 C56 H56A 109.2
C55 C56 H56B 109.2
H56A C56 H56B 107.9
C57 C56 C55 112.0(9)
C57 C56 H56A 109.2
C57 C56 H56B 109.2
C56 C57 H57A 109.5
C56 C57 H57B 109.5
C56 C57 H57C 109.5
H57A C57 H57B 109.5
H57A C57 H57C 109.5
H57B C57 H57C 109.5
C55 C54a H54A 109.8
C55 C54a H54B 109.8

loop_
_geom_bond_atom_site_label_1
_geom_bond_atom_site_label_2
_geom_bond_distance
O1 N3 1.218(3)
C53b H53A 0.9700
C53b H53B 0.9700
C54a H54A 0.9700
C54a H54B 0.9700
C54a C55 1.562(9)
C53b C55 1.553(9)
O2 N3 1.233(3)
O3 N4 1.216(3)
O4 N4 1.212(3)
O5 N9 1.212(3)
O6 N9 1.220(3)
O7 N10 1.218(3)
O8 N10 1.223(3)
N1 H1 0.8600
N1 C22 1.350(3)
N1 C25 1.453(3)
N2 C1 1.401(3)
N2 C23 1.291(3)
N3 C2 1.444(3)
N4 C4 1.449(3)
N5 C5 1.376(3)
N5 C7 1.312(3)
N6 H6 0.8600
N6 C8 1.322(3)
N6 C33 1.455(3)
N7 H7 0.8600
N7 C10 1.309(3)
N7 C41 1.452(3)
N8 C11 1.316(3)
N8 C13 1.365(3)
N9 C14 1.456(3)
N10 C16 1.450(3)
N11 H11 0.8600
N11 C17 1.369(3)
N11 C19 1.372(3)
N12 C20 1.293(3)
N12 C49 1.463(3)
C1 C2 1.410(3)
C1 C6 1.382(3)
C2 C3 1.374(3)
C3 H3 0.9300
C3 C4 1.381(3)
C4 C5 1.404(3)
C5 C6 1.411(3)
C6 H6A 0.9300
C7 C8 1.500(3)
C7 C12 1.400(3)
C8 C9 1.385(3)
C9 H9 0.9300
C9 C10 1.397(3)
C10 C11 1.504(3)
C11 C12 1.392(3)
C12 H12 0.9300
C13 C14 1.420(3)
C13 C18 1.399(3)
C14 C15 1.366(3)
C15 H15 0.9300
C15 C16 1.382(3)
C16 C17 1.421(3)
C17 C18 1.401(3)
C18 H18 0.9300
C19 C20 1.500(3)
C19 C24 1.352(3)
C20 C21 1.435(3)
C21 H21 0.9300
C21 C22 1.361(3)
C22 C23 1.485(3)
C23 C24 1.441(3)
C24 H24 0.9300
C25 H25A 0.9700
C25 H25B 0.9700
C25 C26 1.515(3)
C26 H26A 0.9700
C26 H26B 0.9700
C26 C27 1.525(4)
C27 H27A 0.9700
C27 H27B 0.9700
C27 C28 1.513(4)
C28 H28A 0.9700
C28 H28B 0.9700
C28 C29 1.504(5)
C29 H29A 0.9700
C29 H29B 0.9700
C29 C30 1.559(6)
C30 H30A 0.9700
C30 H30B 0.9700
C30 C31 1.446(8)
C31 H31A 0.9700
C31 H31B 0.9700
C31 C32 1.482(9)
C32 H32A 0.9600
C32 H32B 0.9600
C32 H32C 0.9600
C33 H33A 0.9700
C33 H33B 0.9700
C33 C34 1.513(4)
C34 H34A 0.9700
C34 H34B 0.9700
C34 C35 1.506(5)
C35 H35A 0.9700
C35 H35B 0.9700
C35 C36 1.598(7)
C36 H36A 0.9700
C36 H36B 0.9700
C36 C37 1.546(8)
C37 H37A 0.9700
C37 H37B 0.9700
C37 C38 1.486(8)
C38 H38A 0.9700
C38 H38B 0.9700
C38 C39 1.484(13)
C39 H39A 0.9700
C39 H39B 0.9700
C39 C40 1.442(8)
C40 H40A 0.9600
C40 H40B 0.9600
C40 H40C 0.9600
C41 H41A 0.9700
C41 H41B 0.9700
C41 C42 1.512(4)
C42 H42A 0.9700
C42 H42B 0.9700
C42 C43 1.493(5)
C43 H43A 0.9700
C43 H43B 0.9700
C43 C44 1.439(8)
C44 H44A 0.9700
C44 H44B 0.9700
C44 C45 1.594(7)
C45 H45A 0.9700
C45 H45B 0.9700
C45 C46 1.478(10)
C46 H46A 0.9700
C46 H46B 0.9700
C46 C47 1.418(8)
C47 H47A 0.9700
C47 H47B 0.9700
C47 C48 1.458(12)
C48 H48A 0.9600
C48 H48B 0.9600
C48 H48C 0.9600
C49 H49A 0.9700
C49 H49B 0.9700
C49 C50 1.507(5)
C50 H50A 0.9700
C50 H50B 0.9700
C50 C51 1.467(7)
C51 H51A 0.9700
C51 H51B 0.9700
C51 C52 1.479(10)
C52 H52C 0.9700
C52 H52D 0.9700
C52 H52A 0.9700
C52 H52B 0.9700
C52 C53 1.485(10)
C52 C54 1.509(10)
C55 H55C 0.9700
C55 H55D 0.9700
C55 H55A 0.9700
C55 H55B 0.9700
C55 C56 1.516(9)
C56 H56A 0.9700
C56 H56B 0.9700
C56 C57 1.481(9)
C57 H57A 0.9600
C57 H57B 0.9600
C57 H57C 0.9600

loop_
_geom_torsion_atom_site_label_1
_geom_torsion_atom_site_label_2
_geom_torsion_atom_site_label_3
_geom_torsion_atom_site_label_4
_geom_torsion
O1 N3 C2 C1 -31.9(4)
O1 N3 C2 C3 147.3(3)
O2 N3 C2 C1 147.3(3)
O2 N3 C2 C3 -33.6(4)
O3 N4 C4 C3 23.1(4)
O3 N4 C4 C5 -158.4(3)
O4 N4 C4 C3 -157.5(3)
O4 N4 C4 C5 21.0(4)
O5 N9 C14 C13 -35.2(4)
O5 N9 C14 C15 146.7(3)
O6 N9 C14 C13 145.4(3)
O6 N9 C14 C15 -32.8(4)
O7 N10 C16 C15 -1.7(4)
O7 N10 C16 C17 179.8(3)
O8 N10 C16 C15 177.2(2)
O8 N10 C16 C17 -1.3(4)
N1 C22 C23 N2 -9.7(3)
N1 C22 C23 C24 174.4(2)
N1 C25 C26 C27 173.8(3)
N2 C1 C2 N3 -10.1(4)
N2 C1 C2 C3 170.9(2)
N2 C1 C6 C5 -172.7(2)
N2 C23 C24 C19 -170.9(2)
N3 C2 C3 C4 -176.9(2)
N4 C4 C5 N5 9.8(4)
N4 C4 C5 C6 -178.6(2)
N5 C5 C6 C1 173.3(2)
N5 C7 C8 N6 -6.5(3)
N5 C7 C8 C9 172.2(2)
N5 C7 C12 C11 -179.1(2)
N6 C8 C9 C10 -175.6(2)
N6 C33 C34 C35 164.6(3)
N7 C10 C11 N8 -13.7(3)
N7 C10 C11 C12 169.5(2)
N7 C41 C42 C43 165.2(4)
N8 C11 C12 C7 -170.4(2)
N8 C13 C14 N9 -13.0(3)
N8 C13 C14 C15 165.1(2)
N8 C13 C18 C17 -166.2(2)
N9 C14 C15 C16 -178.2(2)
N10 C16 C17 N11 2.5(4)
N10 C16 C17 C18 177.5(2)
N11 C17 C18 C13 174.7(2)
N11 C19 C20 N12 -2.1(3)
N11 C19 C20 C21 178.9(2)
N11 C19 C24 C23 176.2(2)
N12 C20 C21 C22 -175.5(2)
N12 C49 C50 C51 65.7(4)
C1 N2 C23 C22 -176.4(2)
C1 N2 C23 C24 -0.8(4)
C1 C2 C3 C4 2.2(4)
C2 C1 C6 C5 -1.0(3)
C2 C3 C4 N4 176.9(2)
C2 C3 C4 C5 -1.6(4)
C3 C4 C5 N5 -171.8(2)
C3 C4 C5 C6 -0.2(3)
C4 C5 C6 C1 1.6(3)
C5 N5 C7 C8 -169.4(2)
C5 N5 C7 C12 14.8(4)
C6 C1 C2 N3 178.1(2)
C6 C1 C2 C3 -0.9(4)
C7 N5 C5 C4 -135.7(3)
C7 N5 C5 C6 53.1(3)
C7 C8 C9 C10 5.9(4)
C8 N6 C33 C34 170.3(3)
C8 C7 C12 C11 5.3(3)
C8 C9 C10 N7 -175.7(2)
C8 C9 C10 C11 5.6(3)
C9 C10 C11 N8 165.1(2)
C9 C10 C11 C12 -11.7(3)
C10 N7 C41 C42 172.0(3)
C10 C11 C12 C7 5.8(3)
C11 N8 C13 C14 142.0(2)
C11 N8 C13 C18 -49.2(4)
C12 C7 C8 N6 169.7(2)
C12 C7 C8 C9 -11.6(3)
C13 N8 C11 C10 171.0(2)
C13 N8 C11 C12 -12.7(4)
C13 C14 C15 C16 3.7(4)
C14 C13 C18 C17 2.8(3)
C14 C15 C16 N10 -179.3(2)
C14 C15 C16 C17 -0.8(4)
C15 C16 C17 N11 -175.9(2)
C15 C16 C17 C18 -1.0(3)
C16 C17 C18 C13 -0.2(3)
C17 N11 C19 C20 -160.2(2)
C17 N11 C19 C24 25.7(4)
C18 C13 C14 N9 177.3(2)
C18 C13 C14 C15 -4.6(3)
C19 N11 C17 C16 -164.3(2)
C19 N11 C17 C18 21.0(4)
C19 C20 C21 C22 3.4(4)
C20 N12 C49 C50 83.9(3)
C20 C19 C24 C23 2.6(4)
C20 C21 C22 N1 -178.7(2)
C20 C21 C22 C23 3.7(4)
C21 C22 C23 N2 168.0(2)
C21 C22 C23 C24 -7.9(3)
C22 N1 C25 C26 -176.3(2)
C22 C23 C24 C19 4.6(4)
C23 N2 C1 C2 117.1(3)
C23 N2 C1 C6 -71.5(3)
C24 C19 C20 N12 172.3(2)
C24 C19 C20 C21 -6.7(3)
C25 N1 C22 C21 -6.4(4)
C25 N1 C22 C23 171.3(2)
C25 C26 C27 C28 179.4(3)
C26 C27 C28 C29 178.2(4)
C27 C28 C29 C30 -178.0(5)
C28 C29 C30 C31 172.3(7)
C29 C30 C31 C32 -179.8(9)
C33 N6 C8 C7 174.6(3)
C33 N6 C8 C9 -4.1(4)
C33 C34 C35 C36 -177.9(4)
C34 C35 C36 C37 -76.8(6)
C35 C36 C37 C38 175.9(6)
C36 C37 C38 C39 174.7(8)
C37 C38 C39 C40 -177.8(8)
C41 N7 C10 C9 1.8(4)
C41 N7 C10 C11 -179.5(2)
C41 C42 C43 C44 64.8(6)
C42 C43 C44 C45 179.6(4)
C43 C44 C45 C46 67.7(8)
C44 C45 C46 C47 176.8(9)
C45 C46 C47 C48 -175.0(9)
C49 N12 C20 C19 -175.6(2)
C49 N12 C20 C21 3.3(4)
C49 C50 C51 C52 -171.5(6)
C50 C51 C52 C54a -172.4(14)
C50 C51 C52 C53b -100.7(16)
C51 C52 C53b C55 -150.9(12)
C52 C54a C55 C56 65.3(17)
C51 C52 C54a C55 150.4(12)
C52 C53b C55 C56 -58.8(18)
C53b C55 C56 C57 -62.2(19)
C54a C55 C56 C57 -121.6(16)
